data_4032759
loop_
_publ_author_name
'Balha, Megha'
'Mondal, Buddhadeb'
'Sahoo, Subas Chandra'
'Pan, Subhas Chandra'

_publ_section_title
;
 Organocatalytic Asymmetric Michael-Hemiacetalization Reaction Between
 2-Hydroxyacetophenones and Enals: A Route to Chiral \b,\g-Disubstituted
 \g-Butyrolactones.
;
_journal_issue 12
_journal_name_full 'The Journal of organic chemistry'
_journal_page_first 6409
_journal_page_last 6416
_journal_paper_doi 10.1021/acs.joc.7b00363
_journal_volume 82
_journal_year 2017
_chemical_formula_moiety 'C17 H13 Br O3'
_chemical_formula_sum 'C17 H13 Br O3'
_chemical_formula_weight 345.18
_chemical_name_systematic
; 
 ? 
;
_space_group_IT_number 19
_space_group_name_Hall 'P 2ac 2ab'
_symmetry_cell_setting orthorhombic
_symmetry_space_group_name_Hall 'P 2ac 2ab'
_symmetry_space_group_name_H-M 'P 21 21 21'
_atom_sites_solution_hydrogens geom
_atom_sites_solution_primary direct
_atom_sites_solution_secondary difmap
_audit_creation_method SHELXL-97
_cell_angle_alpha 90.00
_cell_angle_beta 90.00
_cell_angle_gamma 90.00
_cell_formula_units_Z 4
_cell_length_a 5.7218(8)
_cell_length_b 5.9498(8)
_cell_length_c 42.706(6)
_cell_measurement_reflns_used 3919
_cell_measurement_temperature 296(2)
_cell_measurement_theta_max 21.81
_cell_measurement_theta_min 2.86
_cell_volume 1453.9(3)
_computing_structure_refinement 'SHELXL-97 (Sheldrick, 1997)'
_computing_structure_solution 'SHELXS-97 (Sheldrick, 1990)'
_diffrn_ambient_temperature 296(2)
_diffrn_measured_fraction_theta_full 1.000
_diffrn_measured_fraction_theta_max 1.000
_diffrn_measurement_device_type 'CCD area detector'
_diffrn_measurement_method 'phi and omega scans'
_diffrn_radiation_monochromator graphite
_diffrn_radiation_source 'fine-focus sealed tube'
_diffrn_radiation_type MoK\a
_diffrn_radiation_wavelength 0.71073
_diffrn_reflns_av_R_equivalents 0.0457
_diffrn_reflns_av_sigmaI/netI 0.0402
_diffrn_reflns_limit_h_max 6
_diffrn_reflns_limit_h_min -6
_diffrn_reflns_limit_k_max 6
_diffrn_reflns_limit_k_min -7
_diffrn_reflns_limit_l_max 49
_diffrn_reflns_limit_l_min -51
_diffrn_reflns_number 14370
_diffrn_reflns_theta_full 25.23
_diffrn_reflns_theta_max 25.23
_diffrn_reflns_theta_min 0.95
_exptl_absorpt_coefficient_mu 2.834
_exptl_absorpt_correction_T_max 0.712
_exptl_absorpt_correction_T_min 0.447
_exptl_absorpt_correction_type multi-scan
_exptl_absorpt_process_details multi-scan
_exptl_crystal_colour Colourless
_exptl_crystal_density_diffrn 1.577
_exptl_crystal_density_method 'not measured'
_exptl_crystal_description Needle
_exptl_crystal_F_000 696
_exptl_crystal_size_max 0.32
_exptl_crystal_size_mid 0.24
_exptl_crystal_size_min 0.12
_refine_diff_density_max 0.364
_refine_diff_density_min -0.503
_refine_diff_density_rms 0.174
_refine_ls_abs_structure_details 'Flack H D (1983), Acta Cryst. A39, 876-881'
_refine_ls_abs_structure_Flack 0.008(12)
_refine_ls_extinction_method none
_refine_ls_goodness_of_fit_ref 1.067
_refine_ls_hydrogen_treatment mixed
_refine_ls_matrix_type full
_refine_ls_number_parameters 190
_refine_ls_number_reflns 2619
_refine_ls_number_restraints 0
_refine_ls_restrained_S_all 1.067
_refine_ls_R_factor_all 0.0494
_refine_ls_R_factor_gt 0.0316
_refine_ls_shift/su_max 0.000
_refine_ls_shift/su_mean 0.000
_refine_ls_structure_factor_coef Fsqd
_refine_ls_weighting_details 'calc w=1/[\s^2^(Fo^2^)+(0.0555P)^2^+0.0000P] where P=(Fo^2^+2Fc^2^)/3'
_refine_ls_weighting_scheme calc
_refine_ls_wR_factor_gt 0.0762
_refine_ls_wR_factor_ref 0.0973
_reflns_number_gt 2110
_reflns_number_total 2619
_reflns_threshold_expression >2sigma(I)
_cod_data_source_file jo7b00363_si_002.cif
_cod_data_source_block mb1-116_0m
_cod_depositor_comments
;
The following automatic conversions were performed:

'_symmetry_cell_setting' value 'Orthorhombic' changed to
'orthorhombic' according to
/home/data/users/saulius/crontab/automatic-downloads/current/ACS/lib/dictionaries/cif_core.dic
dictionary named 'cif_core.dic' version 2.4.2 from 2011-04-26.

Automatic conversion script
Id: cif_fix_values 4973 2017-02-22 13:04:09Z antanas 
;
_cod_original_cell_volume 1453.9(4)
_cod_database_code 4032759

loop_
_symmetry_equiv_pos_as_xyz
'x, y, z'
'-x+1/2, -y, z+1/2'
'-x, y+1/2, -z+1/2'
'x+1/2, -y+1/2, -z'

loop_
_atom_site_label
_atom_site_type_symbol
_atom_site_fract_x
_atom_site_fract_y
_atom_site_fract_z
_atom_site_U_iso_or_equiv
_atom_site_adp_type
_atom_site_occupancy
_atom_site_symmetry_multiplicity
_atom_site_calc_flag
_atom_site_refinement_flags
Br1 Br -0.06236(9) 1.16082(8) 0.023625(10) 0.06606(19) Uani 1 1 d .
O1 O 0.8175(7) 0.5334(6) 0.08579(8) 0.0911(12) Uani 1 1 d .
O2 O 1.0612(5) 0.7088(4) 0.13143(7) 0.0533(7) Uani 1 1 d .
O3 O 1.2022(6) 0.3866(6) 0.14924(9) 0.0873(11) Uani 1 1 d .
C4 C 0.5473(8) 0.8273(7) 0.07879(8) 0.0487(9) Uani 1 1 d .
C6 C 0.2695(8) 1.1277(7) 0.07285(9) 0.0525(10) Uani 1 1 d .
H6 H 0.2057 1.2625 0.0798 0.063 Uiso 1 1 calc R
C12 C 0.6752(6) 0.8624(7) 0.18174(8) 0.0412(8) Uani 1 1 d .
C11 C 1.0384(8) 0.5092(7) 0.14657(10) 0.0520(10) Uani 1 1 d .
C13 C 0.8561(7) 0.8729(7) 0.20309(9) 0.0525(10) Uani 1 1 d .
H13 H 0.9877 0.7837 0.2001 0.063 Uiso 1 1 calc R
C1 C 0.1842(8) 1.0250(7) 0.04618(9) 0.0499(10) Uani 1 1 d .
C5 C 0.4504(8) 1.0280(6) 0.08896(9) 0.0525(10) Uani 1 1 d .
H5 H 0.5085 1.0963 0.1069 0.063 Uiso 1 1 calc R
C2 C 0.2749(8) 0.8265(8) 0.03578(10) 0.0602(11) Uani 1 1 d .
H2 H 0.2155 0.7585 0.0179 0.072 Uiso 1 1 calc R
C9 C 0.6808(7) 0.7114(6) 0.15333(9) 0.0444(9) Uani 1 1 d .
H9 H 0.5209 0.6886 0.1457 0.053 Uiso 1 1 calc R
C7 C 0.7411(8) 0.7116(7) 0.09537(10) 0.0558(11) Uani 1 1 d .
C16 C 0.4735(7) 1.1428(7) 0.21194(9) 0.0560(10) Uani 1 1 d .
H16 H 0.3448 1.2362 0.2147 0.067 Uiso 1 1 calc R
C8 C 0.8341(6) 0.8000(7) 0.12620(8) 0.0441(9) Uani 1 1 d .
H8 H 0.8386 0.9647 0.1262 0.053 Uiso 1 1 calc R
C3 C 0.4548(9) 0.7285(8) 0.05206(9) 0.0585(11) Uani 1 1 d .
H3 H 0.5162 0.5928 0.0450 0.070 Uiso 1 1 calc R
C15 C 0.6530(7) 1.1464(8) 0.23326(9) 0.0584(11) Uani 1 1 d .
H15 H 0.6439 1.2392 0.2507 0.070 Uiso 1 1 calc R
C10 C 0.7960(8) 0.4832(7) 0.15863(11) 0.0567(11) Uani 1 1 d .
H10A H 0.7972 0.4452 0.1807 0.068 Uiso 1 1 calc R
H10B H 0.7136 0.3662 0.1473 0.068 Uiso 1 1 calc R
C17 C 0.4843(6) 0.9992(7) 0.18625(9) 0.0463(10) Uani 1 1 d .
H17 H 0.3613 0.9957 0.1720 0.056 Uiso 1 1 calc R
C14 C 0.8451(8) 1.0135(8) 0.22880(9) 0.0597(12) Uani 1 1 d .
H14 H 0.9681 1.0178 0.2430 0.072 Uiso 1 1 calc R

loop_
_atom_site_aniso_label
_atom_site_aniso_U_11
_atom_site_aniso_U_22
_atom_site_aniso_U_33
_atom_site_aniso_U_23
_atom_site_aniso_U_13
_atom_site_aniso_U_12
Br1 0.0706(3) 0.0768(3) 0.0508(3) -0.0019(2) -0.0064(2) 0.0116(3)
O1 0.115(3) 0.083(2) 0.075(2) -0.034(2) -0.024(2) 0.052(2)
O2 0.0392(13) 0.0539(17) 0.0669(18) 0.0034(14) 0.0068(14) -0.0009(16)
O3 0.067(2) 0.072(2) 0.123(3) 0.006(2) -0.015(2) 0.021(2)
C4 0.063(2) 0.044(2) 0.039(2) 0.0035(19) 0.0017(18) 0.008(2)
C6 0.073(3) 0.042(2) 0.043(2) -0.008(2) 0.0005(19) 0.008(2)
C12 0.0408(18) 0.042(2) 0.041(2) 0.0061(19) 0.0046(16) -0.0051(19)
C11 0.052(2) 0.046(2) 0.058(3) -0.002(2) -0.008(2) 0.008(2)
C13 0.044(2) 0.061(3) 0.053(2) -0.004(2) -0.0023(17) 0.0047(19)
C1 0.059(2) 0.052(2) 0.038(2) 0.002(2) 0.0017(19) -0.002(2)
C5 0.074(3) 0.047(2) 0.036(2) -0.0063(18) -0.007(2) 0.002(3)
C2 0.076(3) 0.061(3) 0.043(2) -0.015(2) -0.008(2) 0.001(3)
C9 0.0377(18) 0.045(2) 0.051(2) 0.0023(19) 0.0013(17) -0.0063(18)
C7 0.068(3) 0.053(3) 0.046(2) -0.008(2) 0.006(2) 0.008(2)
C16 0.055(2) 0.058(2) 0.055(2) 0.002(2) 0.012(2) 0.005(2)
C8 0.047(2) 0.041(2) 0.045(2) -0.0017(19) 0.0035(17) -0.0004(19)
C3 0.076(3) 0.054(2) 0.045(2) -0.0111(19) -0.002(2) 0.009(2)
C15 0.070(3) 0.061(3) 0.044(2) -0.008(2) 0.006(2) -0.004(3)
C10 0.065(3) 0.039(2) 0.067(3) 0.004(2) -0.001(2) -0.008(2)
C17 0.043(2) 0.054(2) 0.042(2) 0.004(2) -0.0020(16) -0.0023(19)
C14 0.061(3) 0.078(3) 0.041(2) -0.010(3) -0.0091(19) -0.004(3)

loop_
_atom_type_symbol
_atom_type_description
_atom_type_scat_dispersion_real
_atom_type_scat_dispersion_imag
_atom_type_scat_source
C C 0.0033 0.0016 'International Tables Vol C Tables 4.2.6.8 and 6.1.1.4'
H H 0.0000 0.0000 'International Tables Vol C Tables 4.2.6.8 and 6.1.1.4'
O O 0.0106 0.0060 'International Tables Vol C Tables 4.2.6.8 and 6.1.1.4'
Br Br -0.2901 2.4595 'International Tables Vol C Tables 4.2.6.8 and 6.1.1.4'

loop_
_geom_angle_atom_site_label_1
_geom_angle_atom_site_label_2
_geom_angle_atom_site_label_3
_geom_angle
C11 O2 C8 108.7(3)
C5 C4 C3 118.0(4)
C5 C4 C7 123.3(4)
C3 C4 C7 118.7(4)
C5 C6 C1 119.1(4)
C17 C12 C13 118.4(4)
C17 C12 C9 118.8(3)
C13 C12 C9 122.8(4)
O3 C11 O2 120.3(4)
O3 C11 C10 129.4(4)
O2 C11 C10 110.2(4)
C12 C13 C14 121.2(4)
C2 C1 C6 121.1(4)
C2 C1 Br1 119.2(3)
C6 C1 Br1 119.7(3)
C6 C5 C4 121.0(4)
C1 C2 C3 119.2(4)
C12 C9 C10 114.8(3)
C12 C9 C8 114.3(3)
C10 C9 C8 99.8(3)
O1 C7 C4 120.8(4)
O1 C7 C8 118.0(4)
C4 C7 C8 121.1(4)
C15 C16 C17 120.0(4)
O2 C8 C7 108.9(3)
O2 C8 C9 105.7(3)
C7 C8 C9 109.5(3)
C2 C3 C4 121.5(4)
C14 C15 C16 120.0(4)
C11 C10 C9 105.0(4)
C12 C17 C16 120.6(4)
C15 C14 C13 119.8(4)

loop_
_geom_bond_atom_site_label_1
_geom_bond_atom_site_label_2
_geom_bond_distance
Br1 C1 1.890(4)
O1 C7 1.217(5)
O2 C11 1.358(5)
O2 C8 1.426(5)
O3 C11 1.193(5)
C4 C5 1.386(6)
C4 C3 1.389(6)
C4 C7 1.485(6)
C6 C5 1.377(6)
C6 C1 1.382(5)
C12 C17 1.376(5)
C12 C13 1.381(5)
C12 C9 1.510(5)
C11 C10 1.488(6)
C13 C14 1.382(6)
C1 C2 1.364(6)
C2 C3 1.372(6)
C9 C10 1.526(6)
C9 C8 1.546(5)
C7 C8 1.514(5)
C16 C15 1.373(6)
C16 C17 1.392(5)
C15 C14 1.368(6)
